data_2229016
loop_
_publ_author_name
'Liu, Guang-Jun'
'Zhao, Guang-Wang'
'Li, Li'
'Gao, Hong-Tao'

_publ_section_title
;
 3-(4-Carboxy-5-carboxylato-1<i>H</i>-imidazol-2-yl)pyridin-1-ium
 monohydrate
;
_journal_coeditor_code CV5038
_journal_issue 2
_journal_name_full 'Acta Crystallographica Section E'
_journal_page_first o488
_journal_paper_doi 10.1107/S1600536811002248
_journal_volume 67
_journal_year 2011
_chemical_formula_iupac 'C10 H7 N3 O4, H2 O'
_chemical_formula_moiety 'C10 H7 N3 O4, H2 O'
_chemical_formula_sum 'C10 H9 N3 O5'
_chemical_formula_weight 251.20
_chemical_name_systematic
;
3-(4-Carboxy-5-carboxylato-1<i>H</i>-imidazol-2-yl)pyridin-1-ium monohydrate
;
_space_group_IT_number 14
_symmetry_cell_setting monoclinic
_symmetry_space_group_name_Hall '-P 2ybc'
_symmetry_space_group_name_H-M 'P 1 21/c 1'
_atom_sites_solution_hydrogens geom
_atom_sites_solution_primary direct
_atom_sites_solution_secondary difmap
_cell_angle_alpha 90.00
_cell_angle_beta 97.019(10)
_cell_angle_gamma 90.00
_cell_formula_units_Z 4
_cell_length_a 3.7342(18)
_cell_length_b 16.354(8)
_cell_length_c 16.634(8)
_cell_measurement_reflns_used 1155
_cell_measurement_temperature 298(2)
_cell_measurement_theta_max 21.94
_cell_measurement_theta_min 2.47
_cell_volume 1008.2(8)
_computing_cell_refinement 'SAINT (Bruker, 2005)'
_computing_data_collection 'APEX2 (Bruker, 2005)'
_computing_data_reduction 'SAINT (Bruker, 2005)'
_computing_molecular_graphics 'SHELXTL (Sheldrick, 2008)'
_computing_publication_material 'SHELXTL (Sheldrick, 2008)'
_computing_structure_refinement 'SHELXTL (Sheldrick, 2008)'
_computing_structure_solution 'SHELXTL (Sheldrick, 2008)'
_diffrn_ambient_temperature 298(2)
_diffrn_measured_fraction_theta_full 0.991
_diffrn_measured_fraction_theta_max 0.991
_diffrn_measurement_device_type 'Bruker SMART APEX CCD area-detector'
_diffrn_measurement_method '\f and \w'
_diffrn_radiation_monochromator graphite
_diffrn_radiation_source 'fine-focus sealed tube'
_diffrn_radiation_type MoK\a
_diffrn_radiation_wavelength 0.71073
_diffrn_reflns_av_R_equivalents 0.0283
_diffrn_reflns_av_sigmaI/netI 0.0322
_diffrn_reflns_limit_h_max 4
_diffrn_reflns_limit_h_min -4
_diffrn_reflns_limit_k_max 19
_diffrn_reflns_limit_k_min -18
_diffrn_reflns_limit_l_max 15
_diffrn_reflns_limit_l_min -19
_diffrn_reflns_number 5038
_diffrn_reflns_theta_full 25.05
_diffrn_reflns_theta_max 25.05
_diffrn_reflns_theta_min 1.75
_exptl_absorpt_coefficient_mu 0.136
_exptl_absorpt_correction_T_max 0.9669
_exptl_absorpt_correction_T_min 0.9579
_exptl_absorpt_correction_type multi-scan
_exptl_absorpt_process_details '(SADABS; Bruker, 2005)'
_exptl_crystal_colour yellow
_exptl_crystal_density_diffrn 1.655
_exptl_crystal_density_method 'not measured'
_exptl_crystal_description block
_exptl_crystal_F_000 520
_exptl_crystal_size_max 0.32
_exptl_crystal_size_mid 0.28
_exptl_crystal_size_min 0.25
_refine_diff_density_max 0.213
_refine_diff_density_min -0.183
_refine_ls_extinction_method none
_refine_ls_goodness_of_fit_ref 1.144
_refine_ls_hydrogen_treatment mixed
_refine_ls_matrix_type full
_refine_ls_number_parameters 179
_refine_ls_number_reflns 1777
_refine_ls_number_restraints 0
_refine_ls_restrained_S_all 1.144
_refine_ls_R_factor_all 0.0595
_refine_ls_R_factor_gt 0.0417
_refine_ls_shift/su_max 0.000
_refine_ls_shift/su_mean 0.000
_refine_ls_structure_factor_coef Fsqd
_refine_ls_weighting_details 'calc w=1/[\s^2^(Fo^2^)+(0.0612P)^2^] where P=(Fo^2^+2Fc^2^)/3'
_refine_ls_weighting_scheme calc
_refine_ls_wR_factor_gt 0.1096
_refine_ls_wR_factor_ref 0.1185
_reflns_number_gt 1314
_reflns_number_total 1777
_reflns_threshold_expression I>2\s(I)
_cod_data_source_file cv5038.cif
_cod_data_source_block I
_cod_original_sg_symbol_H-M 'P 21/c'
_cod_database_code 2229016
_cod_database_fobs_code 2229016

loop_
_symmetry_equiv_pos_as_xyz
'x, y, z'
'-x, y+1/2, -z+1/2'
'-x, -y, -z'
'x, -y-1/2, z-1/2'

loop_
_atom_site_type_symbol
_atom_site_label
_atom_site_fract_x
_atom_site_fract_y
_atom_site_fract_z
_atom_site_U_iso_or_equiv
_atom_site_adp_type
_atom_site_calc_flag
_atom_site_refinement_flags
_atom_site_occupancy
_atom_site_disorder_assembly
_atom_site_disorder_group
O O1 0.5287(5) 0.93482(10) 0.16289(9) 0.0556(5) Uani d . 1 . .
O O2 0.7858(5) 1.05235(10) 0.19683(9) 0.0573(5) Uani d . 1 . .
H H2 0.9129 1.0721 0.2357 0.086 Uiso d R 1 . .
O O3 1.1698(5) 1.11399(9) 0.31442(9) 0.0576(5) Uani d . 1 . .
O O4 1.4072(5) 1.07667(9) 0.43806(9) 0.0525(5) Uani d . 1 . .
N N1 1.1259(5) 0.92199(10) 0.41497(10) 0.0348(4) Uani d . 1 . .
N N2 0.7955(5) 0.86368(10) 0.31150(9) 0.0356(4) Uani d . 1 . .
N N3 1.0972(6) 0.70365(11) 0.55425(11) 0.0455(5) Uani d . 1 . .
C C1 0.7137(6) 0.97627(13) 0.21234(13) 0.0415(6) Uani d . 1 . .
C C2 0.8660(6) 0.94325(12) 0.29214(11) 0.0347(5) Uani d . 1 . .
C C3 1.0711(5) 0.98027(11) 0.35661(11) 0.0335(5) Uani d . 1 . .
C C4 1.2301(6) 1.06322(12) 0.37174(12) 0.0391(5) Uani d . 1 . .
C C5 0.9577(6) 0.85300(11) 0.38601(11) 0.0329(5) Uani d . 1 . .
C C6 0.9521(6) 0.77649(12) 0.43184(12) 0.0338(5) Uani d . 1 . .
C C7 1.1011(6) 0.77284(13) 0.51242(12) 0.0396(5) Uani d . 1 . .
H H7 1.2050 0.8194 0.5375 0.047 Uiso calc R 1 . .
C C8 0.7973(6) 0.70592(13) 0.39780(13) 0.0424(6) Uani d . 1 . .
H H8 0.6916 0.7062 0.3442 0.051 Uiso calc R 1 . .
C C9 0.7986(7) 0.63518(13) 0.44279(13) 0.0466(6) Uani d . 1 . .
H H9 0.6945 0.5877 0.4197 0.056 Uiso calc R 1 . .
C C10 0.9544(7) 0.63514(14) 0.52181(13) 0.0478(6) Uani d . 1 . .
H H10 0.9599 0.5875 0.5524 0.057 Uiso calc R 1 . .
O O1W 0.4229(6) 0.75493(12) 0.19730(11) 0.0711(6) Uani d . 1 . .
H H1 1.271(5) 0.9320(11) 0.4672(12) 0.032(5) Uiso d . 1 . .
H H3 1.211(8) 0.7089(16) 0.6111(18) 0.080(9) Uiso d . 1 . .
H H1B 0.556(12) 0.797(2) 0.228(2) 0.143(15) Uiso d . 1 . .
H H1A 0.570(11) 0.709(2) 0.193(2) 0.122(13) Uiso d . 1 . .

loop_
_atom_site_aniso_label
_atom_site_aniso_U_11
_atom_site_aniso_U_22
_atom_site_aniso_U_33
_atom_site_aniso_U_12
_atom_site_aniso_U_13
_atom_site_aniso_U_23
O1 0.0640(12) 0.0629(10) 0.0351(9) -0.0017(9) -0.0135(8) -0.0030(7)
O2 0.0700(13) 0.0532(10) 0.0441(9) -0.0053(9) -0.0114(8) 0.0136(7)
O3 0.0715(13) 0.0442(9) 0.0524(10) -0.0060(8) -0.0111(9) 0.0120(8)
O4 0.0650(12) 0.0457(9) 0.0419(9) -0.0067(8) -0.0127(8) -0.0030(7)
N1 0.0393(11) 0.0355(9) 0.0286(9) -0.0006(8) 0.0004(8) -0.0026(7)
N2 0.0354(11) 0.0405(10) 0.0298(9) 0.0014(8) -0.0001(8) -0.0026(7)
N3 0.0547(14) 0.0490(11) 0.0312(10) 0.0002(9) -0.0017(9) 0.0036(9)
C1 0.0408(14) 0.0468(13) 0.0363(12) 0.0044(11) 0.0021(10) -0.0003(10)
C2 0.0340(13) 0.0389(11) 0.0313(11) 0.0053(9) 0.0048(9) 0.0008(9)
C3 0.0330(12) 0.0355(11) 0.0314(10) 0.0047(9) 0.0018(9) -0.0015(9)
C4 0.0400(14) 0.0394(12) 0.0373(12) 0.0049(10) 0.0021(10) 0.0019(10)
C5 0.0331(12) 0.0358(11) 0.0292(10) 0.0027(9) 0.0013(9) -0.0044(8)
C6 0.0296(12) 0.0385(11) 0.0331(11) 0.0028(9) 0.0027(9) -0.0015(9)
C7 0.0409(14) 0.0401(12) 0.0366(12) -0.0007(10) 0.0005(10) -0.0009(9)
C8 0.0451(15) 0.0466(12) 0.0337(12) -0.0034(10) -0.0027(10) -0.0026(10)
C9 0.0492(15) 0.0401(12) 0.0501(14) -0.0070(11) 0.0045(11) -0.0059(10)
C10 0.0524(16) 0.0460(13) 0.0447(14) -0.0051(11) 0.0044(12) 0.0052(10)
O1W 0.1032(17) 0.0470(11) 0.0534(11) 0.0091(11) -0.0304(11) -0.0099(8)

loop_
_atom_type_symbol
_atom_type_description
_atom_type_scat_dispersion_real
_atom_type_scat_dispersion_imag
_atom_type_scat_source
C C 0.0033 0.0016 'International Tables Vol C Tables 4.2.6.8 and 6.1.1.4'
H H 0.0000 0.0000 'International Tables Vol C Tables 4.2.6.8 and 6.1.1.4'
N N 0.0061 0.0033 'International Tables Vol C Tables 4.2.6.8 and 6.1.1.4'
O O 0.0106 0.0060 'International Tables Vol C Tables 4.2.6.8 and 6.1.1.4'

loop_
_geom_angle_atom_site_label_1
_geom_angle_atom_site_label_2
_geom_angle_atom_site_label_3
_geom_angle_site_symmetry_1
_geom_angle_site_symmetry_3
_geom_angle
_geom_angle_publ_flag
C1 O2 H2 . . 109.5 ?
C5 N1 C3 . . 107.96(17) ?
C5 N1 H1 . . 129.6(10) ?
C3 N1 H1 . . 122.4(11) ?
C5 N2 C2 . . 105.42(16) ?
C10 N3 C7 . . 122.4(2) ?
C10 N3 H3 . . 124.4(16) ?
C7 N3 H3 . . 113.2(16) ?
O1 C1 O2 . . 120.8(2) ?
O1 C1 C2 . . 121.9(2) ?
O2 C1 C2 . . 117.32(19) ?
N2 C2 C3 . . 109.74(17) ?
N2 C2 C1 . . 119.47(18) ?
C3 C2 C1 . . 130.76(19) ?
N1 C3 C2 . . 105.58(17) ?
N1 C3 C4 . . 119.74(17) ?
C2 C3 C4 . . 134.67(18) ?
O4 C4 O3 . . 125.7(2) ?
O4 C4 C3 . . 118.17(18) ?
O3 C4 C3 . . 116.11(18) ?
N2 C5 N1 . . 111.31(17) ?
N2 C5 C6 . . 124.45(18) ?
N1 C5 C6 . . 124.24(17) ?
C8 C6 C7 . . 117.27(19) ?
C8 C6 C5 . . 122.13(18) ?
C7 C6 C5 . . 120.60(18) ?
N3 C7 C6 . . 120.88(19) ?
N3 C7 H7 . . 119.6 ?
C6 C7 H7 . . 119.6 ?
C9 C8 C6 . . 120.4(2) ?
C9 C8 H8 . . 119.8 ?
C6 C8 H8 . . 119.8 ?
C10 C9 C8 . . 119.6(2) ?
C10 C9 H9 . . 120.2 ?
C8 C9 H9 . . 120.2 ?
N3 C10 C9 . . 119.5(2) ?
N3 C10 H10 . . 120.3 ?
C9 C10 H10 . . 120.3 ?
H1B O1W H1A . . 110(4) ?

loop_
_geom_bond_atom_site_label_1
_geom_bond_atom_site_label_2
_geom_bond_site_symmetry_2
_geom_bond_distance
_geom_bond_publ_flag
O1 C1 . 1.214(2) ?
O2 C1 . 1.305(3) ?
O2 H2 . 0.8201 ?
O3 C4 . 1.264(2) ?
O4 C4 . 1.235(2) ?
N1 C5 . 1.351(2) ?
N1 C3 . 1.358(3) ?
N1 H1 . 0.98(2) ?
N2 C5 . 1.323(2) ?
N2 C2 . 1.374(3) ?
N3 C10 . 1.327(3) ?
N3 C7 . 1.329(3) ?
N3 H3 . 0.99(3) ?
C1 C2 . 1.481(3) ?
C2 C3 . 1.379(3) ?
C3 C4 . 1.490(3) ?
C5 C6 . 1.467(3) ?
C6 C8 . 1.381(3) ?
C6 C7 . 1.388(3) ?
C7 H7 . 0.9300 ?
C8 C9 . 1.377(3) ?
C8 H8 . 0.9300 ?
C9 C10 . 1.371(3) ?
C9 H9 . 0.9300 ?
C10 H10 . 0.9300 ?
O1W H1B . 0.95(4) ?
O1W H1A . 0.94(4) ?

loop_
_geom_hbond_atom_site_label_D
_geom_hbond_atom_site_label_H
_geom_hbond_atom_site_label_A
_geom_hbond_site_symmetry_A
_geom_hbond_distance_DH
_geom_hbond_distance_HA
_geom_hbond_distance_DA
_geom_hbond_angle_DHA
N1 H1 O4 3_876 0.98(2) 1.87(2) 2.824(3) 164.8(16)
N3 H3 O1W 4_676 0.99(3) 1.66(3) 2.625(3) 163(2)
O1W H1A O3 2_745 0.94(4) 1.84(4) 2.782(3) 176(4)
O1W H1B O1 . 0.95(4) 2.50(4) 3.032(3) 115(3)
O1W H1B N2 . 0.95(4) 1.90(4) 2.839(2) 166(3)
O2 H2 O3 . 0.82 1.67 2.493(2) 179

loop_
_geom_torsion_atom_site_label_1
_geom_torsion_atom_site_label_2
_geom_torsion_atom_site_label_3
_geom_torsion_atom_site_label_4
_geom_torsion_site_symmetry_1
_geom_torsion_site_symmetry_2
_geom_torsion_site_symmetry_3
_geom_torsion_site_symmetry_4
_geom_torsion
_geom_torsion_publ_flag
C5 N2 C2 C3 . . . . -0.5(2) ?
C5 N2 C2 C1 . . . . -178.48(19) ?
O1 C1 C2 N2 . . . . -0.4(3) ?
O2 C1 C2 N2 . . . . 179.53(19) ?
O1 C1 C2 C3 . . . . -178.0(2) ?
O2 C1 C2 C3 . . . . 2.0(4) ?
C5 N1 C3 C2 . . . . -0.2(2) ?
C5 N1 C3 C4 . . . . -179.47(18) ?
N2 C2 C3 N1 . . . . 0.4(2) ?
C1 C2 C3 N1 . . . . 178.2(2) ?
N2 C2 C3 C4 . . . . 179.5(2) ?
C1 C2 C3 C4 . . . . -2.8(4) ?
N1 C3 C4 O4 . . . . -0.5(3) ?
C2 C3 C4 O4 . . . . -179.5(2) ?
N1 C3 C4 O3 . . . . 179.49(19) ?
C2 C3 C4 O3 . . . . 0.5(4) ?
C2 N2 C5 N1 . . . . 0.3(2) ?
C2 N2 C5 C6 . . . . 179.57(19) ?
C3 N1 C5 N2 . . . . -0.1(2) ?
C3 N1 C5 C6 . . . . -179.32(19) ?
N2 C5 C6 C8 . . . . 5.3(3) ?
N1 C5 C6 C8 . . . . -175.5(2) ?
N2 C5 C6 C7 . . . . -174.0(2) ?
N1 C5 C6 C7 . . . . 5.2(3) ?
C10 N3 C7 C6 . . . . 0.3(3) ?
C8 C6 C7 N3 . . . . 0.8(3) ?
C5 C6 C7 N3 . . . . -179.91(19) ?
C7 C6 C8 C9 . . . . -0.9(3) ?
C5 C6 C8 C9 . . . . 179.8(2) ?
C6 C8 C9 C10 . . . . 0.1(3) ?
C7 N3 C10 C9 . . . . -1.2(4) ?
C8 C9 C10 N3 . . . . 1.0(4) ?

loop_
_cod_related_entry_id
_cod_related_entry_database
_cod_related_entry_code
1 ChemSpider 30656458
